data_4509385
loop_
_publ_author_name
'Hisaki, Ichiro'
'Shizuki, Norie'
'Aburaya, Kazuaki'
'Katsuta, Masanori'
'Tohnai, Norimitsu'
'Miyata, Mikiji'

_publ_section_title
;
 Structures of Brucinium Cholate: Bile Acid and Strychnine Derivatives
 Meet in the Crystals
;
_journal_issue 3
_journal_name_full 'Crystal Growth &amp; Design'
_journal_page_first 1280
_journal_paper_doi 10.1021/cg801336t
_journal_volume 9
_journal_year 2009
_chemical_absolute_configuration rm
_chemical_formula_moiety 'C49 H74 N2 O11 '
_chemical_formula_sum 'C49 H74 N2 O11'
_chemical_formula_weight 867.13
_space_group_IT_number 4
_symmetry_cell_setting monoclinic
_symmetry_Int_Tables_number 4
_symmetry_space_group_name_Hall 'P 2yb'
_symmetry_space_group_name_H-M 'P 1 21 1'
_cell_angle_alpha 90.0000
_cell_angle_beta 94.7880(15)
_cell_angle_gamma 90.0000
_cell_formula_units_Z 2
_cell_length_a 14.2453(3)
_cell_length_b 8.05940(19)
_cell_length_c 19.2594(4)
_cell_measurement_reflns_used 9853
_cell_measurement_temperature 93.1
_cell_measurement_theta_max 68.3
_cell_measurement_theta_min 3.1
_cell_volume 2203.43(8)
_computing_cell_refinement PROCESS-AUTO
_computing_data_collection PROCESS-AUTO
_computing_data_reduction CrystalStructure
_computing_publication_material 'CrystalStructure 3.8'
_computing_structure_refinement SHELXL
_computing_structure_solution SIR2004
_diffrn_detector_area_resol_mean 10.00
_diffrn_measured_fraction_theta_full 0.965
_diffrn_measured_fraction_theta_max 0.965
_diffrn_measurement_device_type 'Rigaku RAXIS-RAPID'
_diffrn_measurement_method \w
_diffrn_radiation_type 'Cu K\a'
_diffrn_radiation_wavelength 1.54187
_diffrn_reflns_av_R_equivalents 0.063
_diffrn_reflns_limit_h_max 17
_diffrn_reflns_limit_h_min -16
_diffrn_reflns_limit_k_max 8
_diffrn_reflns_limit_k_min -9
_diffrn_reflns_limit_l_max 23
_diffrn_reflns_limit_l_min -22
_diffrn_reflns_number 21952
_diffrn_reflns_theta_full 68.25
_diffrn_reflns_theta_max 68.25
_exptl_absorpt_coefficient_mu 0.741
_exptl_absorpt_correction_T_max 0.929
_exptl_absorpt_correction_T_min 0.715
_exptl_absorpt_correction_type multi-scan
_exptl_absorpt_process_details
;
    Higashi, T. (1995). Program for Absorption Correction.
    Rigaku Corporation, Tokyo, Japan.
;
_exptl_crystal_colour colorless
_exptl_crystal_density_diffrn 1.307
_exptl_crystal_density_method 'not measured'
_exptl_crystal_description block
_exptl_crystal_F_000 940.00
_exptl_crystal_size_max 0.40
_exptl_crystal_size_mid 0.30
_exptl_crystal_size_min 0.10
_refine_diff_density_max 0.79
_refine_diff_density_min -0.56
_refine_ls_abs_structure_details 'Flack, H. D. (1983), Acta Cryst. A39, 876-881.  2454 Friedel Pairs'
_refine_ls_abs_structure_Flack 0.0(2)
_refine_ls_extinction_method none
_refine_ls_goodness_of_fit_ref 1.068
_refine_ls_hydrogen_treatment refall
_refine_ls_number_parameters 560
_refine_ls_number_reflns 6650
_refine_ls_R_factor_gt 0.0586
_refine_ls_shift/su_max 0.0020
_refine_ls_structure_factor_coef Fsqd
_refine_ls_weighting_details 'w = 1/[\s^2^(Fo^2^)+(0.0748P)^2^+2.5814P] where P=(Fo^2^+2Fc^2^)/3'
_refine_ls_weighting_scheme calc
_refine_ls_wR_factor_ref 0.1670
_reflns_number_gt 5766
_reflns_number_total 6650
_reflns_threshold_expression F^2^>2.0\s(F^2^)
_cod_data_source_file cg801336tsup1.cif
_cod_data_source_block '_080331'
_cod_original_cell_volume 2203.42(9)
_cod_original_formula_sum 'C49 H74 N2 O11 '
_cod_database_code 4509385

loop_
_symmetry_equiv_pos_site_id
_symmetry_equiv_pos_as_xyz
1 +X,+Y,+Z
2 -X,1/2+Y,-Z

loop_
_atom_site_label
_atom_site_type_symbol
_atom_site_fract_x
_atom_site_fract_y
_atom_site_fract_z
_atom_site_U_iso_or_equiv
_atom_site_adp_type
_atom_site_occupancy
_atom_site_symmetry_multiplicity
_atom_site_calc_flag
_atom_site_refinement_flags
O(1) O 0.40858(18) 0.8767(4) 0.43960(14) 0.0232(6) Uani 1.00 1 d .
O(2) O 0.69976(18) 1.0904(3) 0.55910(12) 0.0187(6) Uani 1.00 1 d .
O(3) O 0.75157(18) 0.5458(4) 0.62326(13) 0.0209(6) Uani 1.00 1 d .
O(4) O 1.1913(2) 0.5915(5) 0.91007(18) 0.0491(10) Uani 1.00 1 d .
O(5) O 1.0947(2) 0.3844(5) 0.92703(16) 0.0432(9) Uani 1.00 1 d .
O(6) O 0.70578(19) 1.0628(3) 0.70796(12) 0.0200(6) Uani 1.00 1 d .
O(7) O 0.4819(2) 0.6341(4) 0.71262(14) 0.0268(7) Uani 1.00 1 d .
O(8) O 0.4201(2) 0.2464(3) 0.90258(14) 0.0237(6) Uani 1.00 1 d .
O(9) O 0.52851(19) 0.2851(3) 1.01541(14) 0.0218(6) Uani 1.00 1 d .
O(10) O 0.2199(3) 0.8505(8) 0.8196(3) 0.104(2) Uani 1.00 1 d .
O(11) O 0.9356(3) 0.5212(9) 1.1412(2) 0.103(2) Uani 1.00 1 d .
N(1) N 0.6160(2) 0.6512(4) 0.78629(16) 0.0179(7) Uani 1.00 1 d .
N(2) N 0.8366(2) 0.8940(4) 0.94469(16) 0.0199(7) Uani 1.00 1 d .
C(1) C 0.6279(2) 0.6653(5) 0.38451(19) 0.0205(9) Uani 1.00 1 d .
C(2) C 0.5362(2) 0.6811(5) 0.41958(19) 0.0180(8) Uani 1.00 1 d .
C(3) C 0.4950(2) 0.8542(5) 0.4070(2) 0.0194(8) Uani 1.00 1 d .
C(4) C 0.5648(2) 0.9821(5) 0.43745(19) 0.0174(8) Uani 1.00 1 d .
C(5) C 0.6611(2) 0.9705(5) 0.40641(18) 0.0160(8) Uani 1.00 1 d .
C(6) C 0.7039(2) 0.7922(5) 0.41204(19) 0.0178(8) Uani 1.00 1 d .
C(7) C 0.7837(2) 0.7787(5) 0.36276(19) 0.0206(9) Uani 1.00 1 d .
C(8) C 0.7408(2) 0.7567(5) 0.48887(18) 0.0137(7) Uani 1.00 1 d .
C(9) C 0.8127(2) 0.8882(5) 0.51744(18) 0.0155(8) Uani 1.00 1 d .
C(10) C 0.7722(2) 1.0645(5) 0.51161(19) 0.0171(8) Uani 1.00 1 d .
C(11) C 0.7296(2) 1.1010(5) 0.43802(19) 0.0186(8) Uani 1.00 1 d .
C(12) C 0.7803(2) 0.5792(5) 0.50034(18) 0.0167(8) Uani 1.00 1 d .
C(13) C 0.8220(2) 0.5427(5) 0.57446(18) 0.0170(8) Uani 1.00 1 d .
C(14) C 0.8983(2) 0.6716(5) 0.59811(18) 0.0163(8) Uani 1.00 1 d .
C(15) C 0.9824(2) 0.6583(5) 0.55287(19) 0.0198(8) Uani 1.00 1 d .
C(16) C 0.8507(2) 0.8439(5) 0.59152(18) 0.0149(8) Uani 1.00 1 d .
C(17) C 0.9219(2) 0.9601(5) 0.6298(2) 0.0179(8) Uani 1.00 1 d .
C(18) C 0.9674(2) 0.8538(5) 0.68994(19) 0.0199(8) Uani 1.00 1 d .
C(19) C 0.9341(2) 0.6725(5) 0.67669(18) 0.0165(8) Uani 1.00 1 d .
C(20) C 1.0095(2) 0.5449(5) 0.70221(19) 0.0186(8) Uani 1.00 1 d .
C(21) C 0.9826(2) 0.3655(5) 0.6825(2) 0.0196(8) Uani 1.00 1 d .
C(22) C 1.0308(2) 0.5584(5) 0.78189(19) 0.0193(8) Uani 1.00 1 d .
C(23) C 1.1166(3) 0.4571(7) 0.8102(2) 0.0309(11) Uani 1.00 1 d .
C(24) C 1.1368(2) 0.4810(6) 0.8880(2) 0.0250(9) Uani 1.00 1 d .
C(25) C 0.7387(2) 1.2146(5) 0.7402(2) 0.0228(9) Uani 1.00 1 d .
C(26) C 0.8082(2) 1.1809(5) 0.8017(2) 0.0206(8) Uani 1.00 1 d .
C(27) C 0.7807(2) 1.1114(5) 0.85911(19) 0.0197(8) Uani 1.00 1 d .
C(28) C 0.8480(2) 1.0694(5) 0.9210(2) 0.0216(9) Uani 1.00 1 d .
C(29) C 0.7331(2) 0.8417(5) 0.94657(19) 0.0178(8) Uani 1.00 1 d .
C(30) C 0.6690(2) 0.9914(5) 0.93883(19) 0.0187(8) Uani 1.00 1 d .
C(31) C 0.6783(2) 1.0681(5) 0.86646(18) 0.0176(8) Uani 1.00 1 d .
C(32) C 0.6362(2) 0.9414(5) 0.81264(18) 0.0157(8) Uani 1.00 1 d .
C(33) C 0.6231(2) 0.9951(5) 0.73551(18) 0.0178(8) Uani 1.00 1 d .
C(34) C 0.5979(3) 0.8413(5) 0.68983(19) 0.0216(9) Uani 1.00 1 d .
C(35) C 0.5577(2) 0.7006(5) 0.72955(19) 0.0198(8) Uani 1.00 1 d .
C(36) C 0.6865(2) 0.7721(5) 0.81664(19) 0.0169(8) Uani 1.00 1 d .
C(37) C 0.7170(2) 0.7046(5) 0.89069(18) 0.0166(8) Uani 1.00 1 d .
C(38) C 0.8164(2) 0.6253(5) 0.8937(2) 0.0202(8) Uani 1.00 1 d .
C(39) C 0.8830(2) 0.7706(5) 0.9004(2) 0.0221(9) Uani 1.00 1 d .
C(40) C 0.5861(2) 0.5501(5) 0.84068(19) 0.0173(8) Uani 1.00 1 d .
C(41) C 0.6409(2) 0.5792(5) 0.90196(19) 0.0166(8) Uani 1.00 1 d .
C(42) C 0.6255(2) 0.4921(5) 0.96215(19) 0.0185(8) Uani 1.00 1 d .
C(43) C 0.5515(2) 0.3784(5) 0.96021(19) 0.0196(8) Uani 1.00 1 d .
C(44) C 0.4928(2) 0.3551(5) 0.8981(2) 0.0193(8) Uani 1.00 1 d .
C(45) C 0.5106(2) 0.4382(5) 0.8374(2) 0.0188(8) Uani 1.00 1 d .
C(46) C 0.5885(3) 0.3001(6) 1.0780(2) 0.0253(9) Uani 1.00 1 d .
C(47) C 0.3533(3) 0.2361(6) 0.8428(2) 0.0338(11) Uani 1.00 1 d .
C(48) C 0.8876(6) 0.4884(13) 1.0789(5) 0.106(3) Uani 1.00 1 d .
C(49) C 0.2658(7) 0.8205(13) 0.7519(3) 0.116(4) Uani 1.00 1 d .
H(1) H 0.8516 0.4300 0.5754 0.020 Uiso 1.00 1 c R
H(2) H 0.8244 1.1452 0.5234 0.020 Uiso 1.00 1 c R
H(3) H 0.8782 0.6542 0.7039 0.020 Uiso 1.00 1 c R
H(4) H 0.6498 0.9965 0.3556 0.019 Uiso 1.00 1 c R
H(5) H 0.8670 0.8839 0.4878 0.019 Uiso 1.00 1 c R
H(6) H 0.7951 0.8393 0.6199 0.018 Uiso 1.00 1 c R
H(7) H 0.6854 0.7660 0.5172 0.016 Uiso 1.00 1 c R
H(8) H 0.4831 0.8733 0.3557 0.023 Uiso 1.00 1 c R
H(9) H 1.0686 0.5725 0.6801 0.022 Uiso 1.00 1 c R
H(10) H 0.6646 0.5096 1.0039 0.022 Uiso 1.00 1 c R
H(11) H 0.4729 0.4197 0.7950 0.023 Uiso 1.00 1 c R
H(12) H 0.7420 0.7748 0.7881 0.020 Uiso 1.00 1 c R
H(13) H 0.5712 0.9187 0.8262 0.019 Uiso 1.00 1 c R
H(14) H 0.5706 1.0777 0.7293 0.021 Uiso 1.00 1 c R
H(15) H 0.7257 0.7905 0.9931 0.021 Uiso 1.00 1 c R
H(16) H 0.6400 1.1722 0.8623 0.021 Uiso 1.00 1 c R
H(17) H 0.7289 0.4989 0.4881 0.020 Uiso 1.00 1 c R
H(18) H 0.8297 0.5606 0.4679 0.020 Uiso 1.00 1 c R
H(19) H 0.5742 0.9662 0.4885 0.021 Uiso 1.00 1 c R
H(20) H 0.5383 1.0944 0.4286 0.021 Uiso 1.00 1 c R
H(21) H 0.7816 1.1132 0.4073 0.022 Uiso 1.00 1 c R
H(22) H 0.6963 1.2087 0.4384 0.022 Uiso 1.00 1 c R
H(23) H 0.6145 0.6811 0.3337 0.025 Uiso 1.00 1 c R
H(24) H 0.6531 0.5517 0.3922 0.025 Uiso 1.00 1 c R
H(25) H 0.4906 0.5968 0.4004 0.022 Uiso 1.00 1 c R
H(26) H 0.5483 0.6614 0.4703 0.022 Uiso 1.00 1 c R
H(27) H 0.8902 1.0585 0.6479 0.021 Uiso 1.00 1 c R
H(28) H 0.9696 0.9976 0.5988 0.021 Uiso 1.00 1 c R
H(29) H 0.8267 0.5503 0.9344 0.024 Uiso 1.00 1 c R
H(30) H 0.8248 0.5616 0.8507 0.024 Uiso 1.00 1 c R
H(31) H 0.5515 0.8739 0.6511 0.026 Uiso 1.00 1 c R
H(32) H 0.6553 0.8020 0.6692 0.026 Uiso 1.00 1 c R
H(33) H 1.0416 0.6765 0.7943 0.023 Uiso 1.00 1 c R
H(34) H 0.9750 0.5204 0.8048 0.023 Uiso 1.00 1 c R
H(35) H 0.9134 1.0859 0.9085 0.026 Uiso 1.00 1 c R
H(36) H 0.8372 1.1458 0.9597 0.026 Uiso 1.00 1 c R
H(37) H 1.1049 0.3381 0.8002 0.037 Uiso 1.00 1 c R
H(38) H 1.1723 0.4915 0.7863 0.037 Uiso 1.00 1 c R
H(39) H 0.6872 1.0736 0.9757 0.022 Uiso 1.00 1 c R
H(40) H 0.6029 0.9576 0.9433 0.022 Uiso 1.00 1 c R
H(41) H 0.9449 0.7365 0.9230 0.026 Uiso 1.00 1 c R
H(42) H 0.8922 0.8182 0.8541 0.026 Uiso 1.00 1 c R
H(43) H 0.9476 0.8938 0.7351 0.024 Uiso 1.00 1 c R
H(44) H 1.0369 0.8604 0.6912 0.024 Uiso 1.00 1 c R
H(45) H 0.6845 1.2775 0.7557 0.027 Uiso 1.00 1 c R
H(46) H 0.7690 1.2833 0.7058 0.027 Uiso 1.00 1 c R
H(47) H 0.5652 0.2286 1.1139 0.030 Uiso 1.00 1 c R
H(48) H 0.5891 0.4157 1.0938 0.030 Uiso 1.00 1 c R
H(49) H 0.6526 0.2664 1.0692 0.030 Uiso 1.00 1 c R
H(50) H 0.9690 0.3574 0.6319 0.024 Uiso 1.00 1 c R
H(51) H 0.9267 0.3331 0.7056 0.024 Uiso 1.00 1 c R
H(52) H 1.0350 0.2914 0.6974 0.024 Uiso 1.00 1 c R
H(53) H 1.0302 0.7407 0.5684 0.024 Uiso 1.00 1 c R
H(54) H 0.9607 0.6790 0.5040 0.024 Uiso 1.00 1 c R
H(55) H 1.0097 0.5468 0.5575 0.024 Uiso 1.00 1 c R
H(56) H 0.8341 0.8567 0.3777 0.025 Uiso 1.00 1 c R
H(57) H 0.7588 0.8054 0.3151 0.025 Uiso 1.00 1 c R
H(58) H 0.8087 0.6654 0.3642 0.025 Uiso 1.00 1 c R
H(59) H 0.3045 0.1547 0.8515 0.041 Uiso 1.00 1 c R
H(60) H 0.3855 0.2016 0.8022 0.041 Uiso 1.00 1 c R
H(61) H 0.3241 0.3449 0.8338 0.041 Uiso 1.00 1 c R
H(62) H 0.8211 0.4685 1.0858 0.127 Uiso 1.00 1 c R
H(63) H 0.9142 0.3896 1.0583 0.127 Uiso 1.00 1 c R
H(64) H 0.8928 0.5832 1.0476 0.127 Uiso 1.00 1 c R
H(65) H 0.2337 0.8871 0.7145 0.139 Uiso 1.00 1 c R
H(66) H 0.2609 0.7027 0.7396 0.139 Uiso 1.00 1 c R
H(67) H 0.3324 0.8525 0.7581 0.139 Uiso 1.00 1 c R
H(68) H 0.8725 1.2097 0.7995 0.025 Uiso 1.00 1 c R
H(69) H 0.3777 0.7878 0.4374 0.029 Uiso 1.00 1 c R
H(70) H 0.7225 1.0740 0.6002 0.050 Uiso 1.00 1 c R
H(71) H 0.7062 0.4851 0.6087 0.041 Uiso 1.00 1 c R
H(72) H 0.8651 0.8856 0.9898 0.024 Uiso 1.00 1 c R
H(74) H 0.2261 0.7528 0.8476 0.127 Uiso 1.00 1 c R
H(76) H 0.9355 0.6416 1.1483 0.129 Uiso 1.00 1 c R

loop_
_atom_site_aniso_label
_atom_site_aniso_U_11
_atom_site_aniso_U_22
_atom_site_aniso_U_33
_atom_site_aniso_U_12
_atom_site_aniso_U_13
_atom_site_aniso_U_23
O(1) 0.0135(13) 0.0219(17) 0.0342(15) -0.0003(12) 0.0014(11) 0.0004(13)
O(2) 0.0183(13) 0.0211(17) 0.0168(12) 0.0033(12) 0.0011(10) -0.0026(11)
O(3) 0.0160(13) 0.0260(17) 0.0204(13) -0.0063(12) 0.0005(10) 0.0016(12)
O(4) 0.051(2) 0.052(2) 0.0408(18) -0.020(2) -0.0194(16) 0.0092(18)
O(5) 0.051(2) 0.046(2) 0.0297(16) -0.0215(19) -0.0172(15) 0.0108(16)
O(6) 0.0234(14) 0.0206(16) 0.0163(12) -0.0042(13) 0.0031(10) -0.0013(11)
O(7) 0.0310(17) 0.0259(19) 0.0222(13) -0.0102(14) -0.0059(11) 0.0004(12)
O(8) 0.0223(15) 0.0206(17) 0.0276(15) -0.0051(13) -0.0018(11) 0.0035(12)
O(9) 0.0207(14) 0.0227(17) 0.0224(13) -0.0038(12) 0.0039(10) 0.0027(12)
O(10) 0.084(3) 0.084(4) 0.135(5) -0.029(3) -0.040(3) 0.043(3)
O(11) 0.077(3) 0.163(7) 0.070(3) 0.044(4) 0.009(2) 0.006(3)
N(1) 0.0168(16) 0.019(2) 0.0180(15) -0.0017(14) 0.0011(12) -0.0013(13)
N(2) 0.0203(17) 0.021(2) 0.0178(15) -0.0055(15) -0.0004(12) 0.0002(14)
C(1) 0.020(2) 0.025(2) 0.0160(17) 0.0017(18) -0.0036(14) -0.0026(16)
C(2) 0.0157(19) 0.020(2) 0.0178(18) 0.0005(16) -0.0016(14) 0.0009(16)
C(3) 0.0149(19) 0.022(2) 0.0210(18) -0.0019(17) 0.0015(14) 0.0003(17)
C(4) 0.0170(19) 0.016(2) 0.0186(18) 0.0019(16) -0.0031(14) 0.0024(15)
C(5) 0.0159(18) 0.016(2) 0.0158(17) -0.0012(16) -0.0006(13) 0.0001(15)
C(6) 0.0138(18) 0.025(2) 0.0140(17) 0.0050(16) 0.0006(14) -0.0009(16)
C(7) 0.020(2) 0.025(2) 0.0174(18) 0.0012(17) 0.0039(15) 0.0027(16)
C(8) 0.0138(18) 0.012(2) 0.0155(17) 0.0015(15) -0.0004(13) -0.0023(15)
C(9) 0.0152(19) 0.014(2) 0.0170(17) -0.0001(16) 0.0015(13) -0.0020(15)
C(10) 0.0143(19) 0.015(2) 0.0215(18) -0.0026(16) 0.0009(14) 0.0018(16)
C(11) 0.017(2) 0.019(2) 0.0199(18) -0.0009(16) 0.0007(14) -0.0001(16)
C(12) 0.0200(19) 0.013(2) 0.0169(17) 0.0009(16) -0.0003(14) -0.0006(15)
C(13) 0.0181(19) 0.014(2) 0.0186(18) -0.0000(16) -0.0009(14) 0.0029(15)
C(14) 0.018(2) 0.014(2) 0.0164(17) 0.0005(16) -0.0015(14) -0.0011(15)
C(15) 0.020(2) 0.021(2) 0.0179(18) 0.0026(17) 0.0010(14) 0.0038(16)
C(16) 0.0111(17) 0.018(2) 0.0157(17) -0.0037(16) 0.0014(13) -0.0004(15)
C(17) 0.0172(19) 0.013(2) 0.0227(19) -0.0008(16) -0.0014(14) -0.0028(16)
C(18) 0.024(2) 0.018(2) 0.0172(18) -0.0011(17) -0.0025(15) -0.0013(16)
C(19) 0.0132(18) 0.020(2) 0.0167(17) -0.0026(16) 0.0017(13) 0.0022(16)
C(20) 0.0119(18) 0.025(2) 0.0185(18) 0.0003(16) -0.0023(14) 0.0052(16)
C(21) 0.020(2) 0.019(2) 0.0202(18) 0.0008(17) 0.0008(14) 0.0014(17)
C(22) 0.022(2) 0.018(2) 0.0175(18) 0.0041(17) 0.0010(14) 0.0018(16)
C(23) 0.033(2) 0.037(3) 0.021(2) 0.013(2) -0.0043(17) 0.0001(19)
C(24) 0.023(2) 0.032(2) 0.0184(19) 0.006(2) -0.0044(15) 0.0010(18)
C(25) 0.022(2) 0.022(2) 0.024(2) -0.0055(18) 0.0001(16) 0.0023(17)
C(26) 0.018(2) 0.018(2) 0.026(2) -0.0034(17) 0.0035(15) 0.0009(17)
C(27) 0.018(2) 0.019(2) 0.0214(18) -0.0009(16) 0.0021(15) -0.0037(16)
C(28) 0.021(2) 0.021(2) 0.0217(18) -0.0084(18) -0.0014(15) -0.0006(17)
C(29) 0.0169(19) 0.020(2) 0.0163(17) -0.0073(17) 0.0031(14) -0.0001(16)
C(30) 0.018(2) 0.020(2) 0.0182(18) -0.0029(17) 0.0033(14) 0.0016(16)
C(31) 0.020(2) 0.017(2) 0.0160(17) 0.0015(17) 0.0022(14) 0.0006(16)
C(32) 0.0153(18) 0.017(2) 0.0148(17) -0.0054(16) 0.0013(13) -0.0014(15)
C(33) 0.0169(19) 0.022(2) 0.0149(17) -0.0006(16) 0.0016(14) 0.0024(16)
C(34) 0.029(2) 0.022(2) 0.0134(17) -0.0071(19) -0.0014(15) 0.0001(16)
C(35) 0.024(2) 0.020(2) 0.0160(17) 0.0015(18) 0.0015(15) -0.0020(16)
C(36) 0.0163(19) 0.018(2) 0.0167(17) -0.0013(16) 0.0025(14) -0.0014(16)
C(37) 0.017(2) 0.017(2) 0.0158(17) 0.0010(16) 0.0037(14) 0.0024(15)
C(38) 0.018(2) 0.021(2) 0.0216(18) 0.0008(17) 0.0024(15) 0.0004(16)
C(39) 0.019(2) 0.026(2) 0.0213(19) -0.0012(18) 0.0031(15) -0.0019(17)
C(40) 0.0178(19) 0.017(2) 0.0177(17) 0.0027(17) 0.0040(14) 0.0000(16)
C(41) 0.0159(19) 0.015(2) 0.0197(18) 0.0017(16) 0.0037(14) -0.0079(16)
C(42) 0.019(2) 0.019(2) 0.0171(18) 0.0025(17) 0.0017(14) -0.0027(16)
C(43) 0.0172(19) 0.022(2) 0.0197(18) 0.0037(17) 0.0054(14) -0.0030(17)
C(44) 0.0123(19) 0.017(2) 0.029(2) -0.0003(16) 0.0037(15) -0.0003(17)
C(45) 0.019(2) 0.019(2) 0.0184(18) -0.0008(17) 0.0015(14) -0.0005(15)
C(46) 0.026(2) 0.031(2) 0.0192(19) -0.001(2) 0.0032(16) 0.0031(18)
C(47) 0.030(2) 0.034(3) 0.035(2) -0.012(2) -0.0093(19) 0.008(2)
C(48) 0.079(5) 0.078(7) 0.157(9) 0.017(5) -0.012(5) 0.012(6)
C(49) 0.170(9) 0.130(9) 0.047(3) -0.088(8) 0.013(5) -0.021(4)

loop_
_atom_type_symbol
_atom_type_description
_atom_type_scat_dispersion_real
_atom_type_scat_dispersion_imag
_atom_type_scat_source
C C 0.018 0.009
;
International Tables for Crystallography
(1992, Vol. C, Tables 4.2.6.8 and 6.1.1.4)
;
H H 0.000 0.000
;
International Tables for Crystallography
(1992, Vol. C, Table 6.1.1.4)
;
O O 0.049 0.032
;
International Tables for Crystallography
(1992, Vol. C, Tables 4.2.6.8 and 6.1.1.4)
;
N N 0.031 0.018
;
International Tables for Crystallography
(1992, Vol. C, Tables 4.2.6.8 and 6.1.1.4)
;

loop_
_geom_angle_atom_site_label_1
_geom_angle_atom_site_label_2
_geom_angle_atom_site_label_3
_geom_angle
_geom_angle_publ_flag
C(25) O(6) C(33) 114.3(2) yes
C(44) O(8) C(47) 116.2(3) yes
C(43) O(9) C(46) 116.5(3) yes
C(35) N(1) C(36) 117.8(3) yes
C(35) N(1) C(40) 123.7(3) yes
C(36) N(1) C(40) 108.7(2) yes
C(28) N(2) C(29) 113.3(3) yes
C(28) N(2) C(39) 112.8(3) yes
C(29) N(2) C(39) 107.5(3) yes
C(2) C(1) C(6) 113.1(3) yes
C(1) C(2) C(3) 109.7(3) yes
O(1) C(3) C(2) 112.1(3) yes
O(1) C(3) C(4) 107.6(3) yes
C(2) C(3) C(4) 109.2(3) yes
C(3) C(4) C(5) 112.6(3) yes
C(4) C(5) C(6) 112.5(3) yes
C(4) C(5) C(11) 111.3(3) yes
C(6) C(5) C(11) 111.9(3) yes
C(1) C(6) C(5) 109.0(3) yes
C(1) C(6) C(7) 105.8(3) yes
C(1) C(6) C(8) 112.1(3) yes
C(5) C(6) C(7) 109.0(3) yes
C(5) C(6) C(8) 109.5(3) yes
C(7) C(6) C(8) 111.3(3) yes
C(6) C(8) C(9) 112.0(3) yes
C(6) C(8) C(12) 113.3(3) yes
C(9) C(8) C(12) 111.2(2) yes
C(8) C(9) C(10) 112.0(2) yes
C(8) C(9) C(16) 110.2(3) yes
C(10) C(9) C(16) 112.8(3) yes
O(2) C(10) C(9) 111.8(3) yes
O(2) C(10) C(11) 108.1(2) yes
C(9) C(10) C(11) 111.4(3) yes
C(5) C(11) C(10) 115.5(3) yes
C(8) C(12) C(13) 114.8(3) yes
O(3) C(13) C(12) 111.7(2) yes
O(3) C(13) C(14) 108.0(2) yes
C(12) C(13) C(14) 110.8(3) yes
C(13) C(14) C(15) 110.3(3) yes
C(13) C(14) C(16) 106.7(3) yes
C(13) C(14) C(19) 117.1(3) yes
C(15) C(14) C(16) 111.8(3) yes
C(15) C(14) C(19) 110.0(2) yes
C(16) C(14) C(19) 100.5(3) yes
C(9) C(16) C(14) 113.9(3) yes
C(9) C(16) C(17) 118.6(3) yes
C(14) C(16) C(17) 104.0(2) yes
C(16) C(17) C(18) 104.1(3) yes
C(17) C(18) C(19) 107.3(3) yes
C(14) C(19) C(18) 103.6(3) yes
C(14) C(19) C(20) 118.1(3) yes
C(18) C(19) C(20) 112.4(3) yes
C(19) C(20) C(21) 113.4(3) yes
C(19) C(20) C(22) 110.2(3) yes
C(21) C(20) C(22) 109.7(3) yes
C(20) C(22) C(23) 113.7(3) yes
C(22) C(23) C(24) 111.4(3) yes
O(4) C(24) O(5) 123.6(3) yes
O(4) C(24) C(23) 119.7(4) yes
O(5) C(24) C(23) 116.6(4) yes
O(6) C(25) C(26) 110.9(3) yes
C(25) C(26) C(27) 120.8(3) yes
C(26) C(27) C(28) 122.8(3) yes
C(26) C(27) C(31) 121.8(3) yes
C(28) C(27) C(31) 115.4(3) yes
N(2) C(28) C(27) 112.1(3) yes
N(2) C(29) C(30) 110.6(3) yes
N(2) C(29) C(37) 105.5(3) yes
C(30) C(29) C(37) 116.6(3) yes
C(29) C(30) C(31) 108.2(3) yes
C(27) C(31) C(30) 109.4(2) yes
C(27) C(31) C(32) 114.4(3) yes
C(30) C(31) C(32) 106.5(3) yes
C(31) C(32) C(33) 118.0(3) yes
C(31) C(32) C(36) 113.6(3) yes
C(33) C(32) C(36) 108.4(3) yes
O(6) C(33) C(32) 115.1(2) yes
O(6) C(33) C(34) 104.6(3) yes
C(32) C(33) C(34) 109.0(3) yes
C(33) C(34) C(35) 113.2(3) yes
O(7) C(35) N(1) 123.0(3) yes
O(7) C(35) C(34) 123.9(3) yes
N(1) C(35) C(34) 113.1(3) yes
N(1) C(36) C(32) 105.4(2) yes
N(1) C(36) C(37) 105.0(3) yes
C(32) C(36) C(37) 116.7(3) yes
C(29) C(37) C(36) 113.7(3) yes
C(29) C(37) C(38) 100.7(2) yes
C(29) C(37) C(41) 116.4(3) yes
C(36) C(37) C(38) 111.3(3) yes
C(36) C(37) C(41) 102.6(2) yes
C(38) C(37) C(41) 112.5(3) yes
C(37) C(38) C(39) 104.5(3) yes
N(2) C(39) C(38) 105.1(3) yes
N(1) C(40) C(41) 110.5(3) yes
N(1) C(40) C(45) 127.7(3) yes
C(41) C(40) C(45) 121.7(3) yes
C(37) C(41) C(40) 110.6(3) yes
C(37) C(41) C(42) 128.6(3) yes
C(40) C(41) C(42) 120.7(3) yes
C(41) C(42) C(43) 118.8(3) yes
O(9) C(43) C(42) 124.8(3) yes
O(9) C(43) C(44) 115.0(3) yes
C(42) C(43) C(44) 120.1(3) yes
O(8) C(44) C(43) 115.4(3) yes
O(8) C(44) C(45) 123.8(3) yes
C(43) C(44) C(45) 120.8(3) yes
C(40) C(45) C(44) 117.7(3) yes
C(3) O(1) H(69) 109.5 no
C(10) O(2) H(70) 109.4 no
C(13) O(3) H(71) 109.4 no
C(49) O(10) H(74) 109.1 no
C(48) O(11) H(76) 108.0 no
C(28) N(2) H(72) 107.7 no
C(29) N(2) H(72) 107.7 no
C(39) N(2) H(72) 107.7 no
C(2) C(1) H(23) 109.0 no
C(2) C(1) H(24) 108.9 no
C(6) C(1) H(23) 109.0 no
C(6) C(1) H(24) 109.0 no
H(23) C(1) H(24) 107.8 no
C(1) C(2) H(25) 109.7 no
C(1) C(2) H(26) 109.7 no
C(3) C(2) H(25) 109.7 no
C(3) C(2) H(26) 109.7 no
H(25) C(2) H(26) 108.2 no
O(1) C(3) H(8) 109.3 no
C(2) C(3) H(8) 109.3 no
C(4) C(3) H(8) 109.3 no
C(3) C(4) H(19) 109.1 no
C(3) C(4) H(20) 109.1 no
C(5) C(4) H(19) 109.1 no
C(5) C(4) H(20) 109.1 no
H(19) C(4) H(20) 107.8 no
C(4) C(5) H(4) 106.9 no
C(6) C(5) H(4) 106.9 no
C(11) C(5) H(4) 106.9 no
C(6) C(7) H(56) 109.5 no
C(6) C(7) H(57) 109.5 no
C(6) C(7) H(58) 109.5 no
H(56) C(7) H(57) 109.5 no
H(56) C(7) H(58) 109.5 no
H(57) C(7) H(58) 109.5 no
C(6) C(8) H(7) 106.6 no
C(9) C(8) H(7) 106.6 no
C(12) C(8) H(7) 106.6 no
C(8) C(9) H(5) 107.2 no
C(10) C(9) H(5) 107.1 no
C(16) C(9) H(5) 107.2 no
O(2) C(10) H(2) 108.5 no
C(9) C(10) H(2) 108.5 no
C(11) C(10) H(2) 108.5 no
C(5) C(11) H(21) 108.4 no
C(5) C(11) H(22) 108.4 no
C(10) C(11) H(21) 108.4 no
C(10) C(11) H(22) 108.4 no
H(21) C(11) H(22) 107.5 no
C(8) C(12) H(17) 108.6 no
C(8) C(12) H(18) 108.6 no
C(13) C(12) H(17) 108.6 no
C(13) C(12) H(18) 108.6 no
H(17) C(12) H(18) 107.5 no
O(3) C(13) H(1) 108.8 no
C(12) C(13) H(1) 108.7 no
C(14) C(13) H(1) 108.7 no
C(14) C(15) H(53) 109.5 no
C(14) C(15) H(54) 109.5 no
C(14) C(15) H(55) 109.5 no
H(53) C(15) H(54) 109.5 no
H(53) C(15) H(55) 109.5 no
H(54) C(15) H(55) 109.5 no
C(9) C(16) H(6) 106.5 no
C(14) C(16) H(6) 106.5 no
C(17) C(16) H(6) 106.5 no
C(16) C(17) H(27) 110.9 no
C(16) C(17) H(28) 110.9 no
C(18) C(17) H(27) 110.9 no
C(18) C(17) H(28) 110.9 no
H(27) C(17) H(28) 109.0 no
C(17) C(18) H(43) 110.3 no
C(17) C(18) H(44) 110.3 no
C(19) C(18) H(43) 110.3 no
C(19) C(18) H(44) 110.3 no
H(43) C(18) H(44) 108.5 no
C(14) C(19) H(3) 107.4 no
C(18) C(19) H(3) 107.4 no
C(20) C(19) H(3) 107.4 no
C(19) C(20) H(9) 107.8 no
C(21) C(20) H(9) 107.8 no
C(22) C(20) H(9) 107.8 no
C(20) C(21) H(50) 109.5 no
C(20) C(21) H(51) 109.5 no
C(20) C(21) H(52) 109.5 no
H(50) C(21) H(51) 109.5 no
H(50) C(21) H(52) 109.5 no
H(51) C(21) H(52) 109.5 no
C(20) C(22) H(33) 108.8 no
C(20) C(22) H(34) 108.8 no
C(23) C(22) H(33) 108.8 no
C(23) C(22) H(34) 108.8 no
H(33) C(22) H(34) 107.7 no
C(22) C(23) H(37) 109.3 no
C(22) C(23) H(38) 109.3 no
C(24) C(23) H(37) 109.3 no
C(24) C(23) H(38) 109.3 no
H(37) C(23) H(38) 108.0 no
O(6) C(25) H(45) 109.4 no
O(6) C(25) H(46) 109.5 no
C(26) C(25) H(45) 109.5 no
C(26) C(25) H(46) 109.4 no
H(45) C(25) H(46) 108.0 no
C(25) C(26) H(68) 119.6 no
C(27) C(26) H(68) 119.6 no
N(2) C(28) H(35) 109.2 no
N(2) C(28) H(36) 109.2 no
C(27) C(28) H(35) 109.2 no
C(27) C(28) H(36) 109.2 no
H(35) C(28) H(36) 107.9 no
N(2) C(29) H(15) 108.0 no
C(30) C(29) H(15) 108.0 no
C(37) C(29) H(15) 108.0 no
C(29) C(30) H(39) 110.1 no
C(29) C(30) H(40) 110.1 no
C(31) C(30) H(39) 110.1 no
C(31) C(30) H(40) 110.1 no
H(39) C(30) H(40) 108.4 no
C(27) C(31) H(16) 108.8 no
C(30) C(31) H(16) 108.8 no
C(32) C(31) H(16) 108.8 no
C(31) C(32) H(13) 105.2 no
C(33) C(32) H(13) 105.2 no
C(36) C(32) H(13) 105.2 no
O(6) C(33) H(14) 109.3 no
C(32) C(33) H(14) 109.3 no
C(34) C(33) H(14) 109.3 no
C(33) C(34) H(31) 108.9 no
C(33) C(34) H(32) 108.9 no
C(35) C(34) H(31) 108.9 no
C(35) C(34) H(32) 108.9 no
H(31) C(34) H(32) 107.8 no
N(1) C(36) H(12) 109.8 no
C(32) C(36) H(12) 109.8 no
C(37) C(36) H(12) 109.8 no
C(37) C(38) H(29) 110.9 no
C(37) C(38) H(30) 110.9 no
C(39) C(38) H(29) 110.9 no
C(39) C(38) H(30) 110.9 no
H(29) C(38) H(30) 108.9 no
N(2) C(39) H(41) 110.7 no
N(2) C(39) H(42) 110.7 no
C(38) C(39) H(41) 110.7 no
C(38) C(39) H(42) 110.7 no
H(41) C(39) H(42) 108.8 no
C(41) C(42) H(10) 120.6 no
C(43) C(42) H(10) 120.6 no
C(40) C(45) H(11) 121.1 no
C(44) C(45) H(11) 121.1 no
O(9) C(46) H(47) 109.5 no
O(9) C(46) H(48) 109.5 no
O(9) C(46) H(49) 109.5 no
H(47) C(46) H(48) 109.5 no
H(47) C(46) H(49) 109.5 no
H(48) C(46) H(49) 109.5 no
O(8) C(47) H(59) 109.5 no
O(8) C(47) H(60) 109.5 no
O(8) C(47) H(61) 109.5 no
H(59) C(47) H(60) 109.5 no
H(59) C(47) H(61) 109.5 no
H(60) C(47) H(61) 109.5 no
O(11) C(48) H(62) 109.5 no
O(11) C(48) H(63) 109.5 no
O(11) C(48) H(64) 109.5 no
H(62) C(48) H(63) 109.5 no
H(62) C(48) H(64) 109.5 no
H(63) C(48) H(64) 109.5 no
O(10) C(49) H(65) 109.5 no
O(10) C(49) H(66) 109.5 no
O(10) C(49) H(67) 109.5 no
H(65) C(49) H(66) 109.5 no
H(65) C(49) H(67) 109.5 no
H(66) C(49) H(67) 109.5 no

loop_
_geom_bond_atom_site_label_1
_geom_bond_atom_site_label_2
_geom_bond_distance
_geom_bond_publ_flag
O(1) C(3) 1.440(4) yes
O(2) C(10) 1.450(4) yes
O(3) C(13) 1.432(4) yes
O(4) C(24) 1.233(6) yes
O(5) C(24) 1.268(5) yes
O(6) C(25) 1.433(5) yes
O(6) C(33) 1.439(4) yes
O(7) C(35) 1.226(5) yes
O(8) C(44) 1.365(5) yes
O(8) C(47) 1.434(5) yes
O(9) C(43) 1.364(4) yes
O(9) C(46) 1.423(4) yes
O(10) C(49) 1.525(10) yes
O(11) C(48) 1.357(11) yes
N(1) C(35) 1.374(4) yes
N(1) C(36) 1.484(5) yes
N(1) C(40) 1.420(5) yes
N(2) C(28) 1.498(5) yes
N(2) C(29) 1.536(5) yes
N(2) C(39) 1.499(5) yes
C(1) C(2) 1.526(5) yes
C(1) C(6) 1.550(5) yes
C(2) C(3) 1.524(6) yes
C(3) C(4) 1.516(5) yes
C(4) C(5) 1.544(5) yes
C(5) C(6) 1.561(6) yes
C(5) C(11) 1.527(5) yes
C(6) C(7) 1.545(5) yes
C(6) C(8) 1.555(4) yes
C(8) C(9) 1.543(5) yes
C(8) C(12) 1.547(5) yes
C(9) C(10) 1.535(5) yes
C(9) C(16) 1.525(4) yes
C(10) C(11) 1.523(5) yes
C(12) C(13) 1.529(4) yes
C(13) C(14) 1.544(5) yes
C(14) C(15) 1.543(5) yes
C(14) C(16) 1.546(5) yes
C(14) C(19) 1.556(4) yes
C(16) C(17) 1.525(5) yes
C(17) C(18) 1.539(5) yes
C(18) C(19) 1.550(6) yes
C(19) C(20) 1.538(5) yes
C(20) C(21) 1.536(6) yes
C(20) C(22) 1.543(5) yes
C(22) C(23) 1.532(6) yes
C(23) C(24) 1.513(5) yes
C(25) C(26) 1.504(5) yes
C(26) C(27) 1.327(5) yes
C(27) C(28) 1.504(5) yes
C(27) C(31) 1.517(5) yes
C(29) C(30) 1.513(5) yes
C(29) C(37) 1.546(5) yes
C(30) C(31) 1.541(5) yes
C(31) C(32) 1.541(5) yes
C(32) C(33) 1.544(4) yes
C(32) C(36) 1.540(5) yes
C(33) C(34) 1.545(5) yes
C(34) C(35) 1.507(6) yes
C(36) C(37) 1.554(5) yes
C(37) C(38) 1.550(5) yes
C(37) C(41) 1.510(5) yes
C(38) C(39) 1.506(6) yes
C(40) C(41) 1.380(5) yes
C(40) C(45) 1.401(5) yes
C(41) C(42) 1.389(5) yes
C(42) C(43) 1.394(5) yes
C(43) C(44) 1.414(5) yes
C(44) C(45) 1.389(5) yes
O(1) H(69) 0.840 no
O(2) H(70) 0.840 no
O(3) H(71) 0.840 no
O(10) H(74) 0.955 no
O(11) H(76) 0.980 no
N(2) H(72) 0.930 no
C(1) H(23) 0.990 no
C(1) H(24) 0.990 no
C(2) H(25) 0.990 no
C(2) H(26) 0.990 no
C(3) H(8) 1.000 no
C(4) H(19) 0.990 no
C(4) H(20) 0.990 no
C(5) H(4) 1.000 no
C(7) H(56) 0.980 no
C(7) H(57) 0.980 no
C(7) H(58) 0.980 no
C(8) H(7) 1.000 no
C(9) H(5) 1.000 no
C(10) H(2) 1.000 no
C(11) H(21) 0.990 no
C(11) H(22) 0.990 no
C(12) H(17) 0.990 no
C(12) H(18) 0.990 no
C(13) H(1) 1.000 no
C(15) H(53) 0.980 no
C(15) H(54) 0.980 no
C(15) H(55) 0.980 no
C(16) H(6) 1.000 no
C(17) H(27) 0.990 no
C(17) H(28) 0.990 no
C(18) H(43) 0.990 no
C(18) H(44) 0.990 no
C(19) H(3) 1.000 no
C(20) H(9) 1.000 no
C(21) H(50) 0.980 no
C(21) H(51) 0.980 no
C(21) H(52) 0.980 no
C(22) H(33) 0.990 no
C(22) H(34) 0.990 no
C(23) H(37) 0.990 no
C(23) H(38) 0.990 no
C(25) H(45) 0.990 no
C(25) H(46) 0.990 no
C(26) H(68) 0.950 no
C(28) H(35) 0.990 no
C(28) H(36) 0.990 no
C(29) H(15) 1.000 no
C(30) H(39) 0.990 no
C(30) H(40) 0.990 no
C(31) H(16) 1.000 no
C(32) H(13) 1.000 no
C(33) H(14) 1.000 no
C(34) H(31) 0.990 no
C(34) H(32) 0.990 no
C(36) H(12) 1.000 no
C(38) H(29) 0.990 no
C(38) H(30) 0.990 no
C(39) H(41) 0.990 no
C(39) H(42) 0.990 no
C(42) H(10) 0.950 no
C(45) H(11) 0.950 no
C(46) H(47) 0.980 no
C(46) H(48) 0.980 no
C(46) H(49) 0.980 no
C(47) H(59) 0.980 no
C(47) H(60) 0.980 no
C(47) H(61) 0.980 no
C(48) H(62) 0.980 no
C(48) H(63) 0.980 no
C(48) H(64) 0.980 no
C(49) H(65) 0.980 no
C(49) H(66) 0.980 no
C(49) H(67) 0.980 no

loop_
_geom_contact_atom_site_label_1
_geom_contact_atom_site_label_2
_geom_contact_distance
_geom_contact_site_symmetry_2
O(1) O(2) 2.777(4) 2_646
O(1) O(3) 2.840(3) 2_656
O(1) C(12) 3.429(4) 2_656
O(1) C(13) 3.536(4) 2_656
O(2) O(1) 2.777(4) 2_656
O(2) O(6) 2.870(3) .
O(2) C(2) 3.497(4) 2_656
O(2) C(3) 3.598(4) 2_656
O(3) O(1) 2.840(3) 2_646
O(3) C(25) 3.507(5) 1_545
O(3) C(34) 3.546(5) .
O(4) O(10) 2.772(7) 1_655
O(4) N(2) 3.271(5) 2_747
O(4) C(28) 3.353(5) 2_747
O(4) C(29) 3.513(5) 2_747
O(4) C(30) 3.481(5) 2_747
O(4) C(46) 3.550(5) 2_757
O(4) C(48) 3.403(11) 2_757
O(5) O(11) 3.223(8) 2_747
O(5) N(2) 2.581(4) 2_747
O(5) C(28) 3.326(5) 2_747
O(5) C(29) 3.326(4) 2_747
O(5) C(39) 3.436(5) 2_747
O(5) C(48) 3.205(11) 2_747
O(6) O(2) 2.870(3) .
O(7) C(3) 3.260(5) 2_646
O(7) C(4) 3.158(4) 2_646
O(7) C(5) 3.219(4) 2_646
O(7) C(49) 3.562(10) .
O(8) C(42) 3.419(4) 2_647
O(9) C(30) 3.504(5) 1_545
O(9) C(30) 3.445(4) 2_647
O(9) C(41) 3.428(4) 2_647
O(9) C(42) 3.276(5) 2_647
O(9) C(43) 3.515(5) 2_647
O(10) O(4) 2.772(7) 1_455
O(10) O(11) 2.766(8) 2_657
O(10) C(23) 3.494(8) 1_455
O(10) C(24) 3.502(8) 1_455
O(10) C(46) 3.257(6) 2_657
O(10) C(48) 2.812(12) 2_657
O(11) O(5) 3.223(8) 2_757
O(11) O(10) 2.766(8) 2_647
O(11) C(28) 3.421(7) 2_747
O(11) C(39) 3.427(7) 2_747
N(2) O(4) 3.271(5) 2_757
N(2) O(5) 2.581(4) 2_757
N(2) C(24) 3.289(4) 2_757
C(2) O(2) 3.497(4) 2_646
C(2) C(4) 3.590(5) 2_646
C(3) O(2) 3.598(4) 2_646
C(3) O(7) 3.260(5) 2_656
C(4) O(7) 3.158(4) 2_656
C(4) C(2) 3.590(5) 2_656
C(5) O(7) 3.219(4) 2_656
C(7) C(21) 3.580(5) 2_756
C(12) O(1) 3.429(4) 2_646
C(13) O(1) 3.536(4) 2_646
C(17) C(21) 3.507(6) 1_565
C(21) C(7) 3.580(5) 2_746
C(21) C(17) 3.507(6) 1_545
C(23) O(10) 3.494(8) 1_655
C(24) O(10) 3.502(8) 1_655
C(24) N(2) 3.289(4) 2_747
C(25) O(3) 3.507(5) 1_565
C(28) O(4) 3.353(5) 2_757
C(28) O(5) 3.326(5) 2_757
C(28) O(11) 3.421(7) 2_757
C(29) O(4) 3.513(5) 2_757
C(29) O(5) 3.326(4) 2_757
C(30) O(4) 3.481(5) 2_757
C(30) O(9) 3.504(5) 1_565
C(30) O(9) 3.445(4) 2_657
C(30) C(43) 3.580(6) 1_565
C(34) O(3) 3.546(5) .
C(39) O(5) 3.436(5) 2_757
C(39) O(11) 3.427(7) 2_757
C(41) O(9) 3.428(4) 2_657
C(42) O(8) 3.419(4) 2_657
C(42) O(9) 3.276(5) 2_657
C(43) O(9) 3.515(5) 2_657
C(43) C(30) 3.580(6) 1_545
C(46) O(4) 3.550(5) 2_747
C(46) O(10) 3.257(6) 2_647
C(48) O(4) 3.403(11) 2_747
C(48) O(5) 3.205(11) 2_757
C(48) O(10) 2.812(12) 2_647
C(49) O(7) 3.562(10) .
O(1) H(7) 3.537 2_656
O(1) H(17) 2.683 2_656
O(1) H(19) 3.587 2_646
O(1) H(20) 3.446 2_646
O(1) H(22) 3.189 2_646
O(1) H(26) 2.911 2_656
O(1) H(70) 3.128 2_646
O(1) H(71) 2.012 2_656
O(2) H(1) 3.486 1_565
O(2) H(25) 2.883 2_656
O(2) H(26) 3.578 2_656
O(2) H(31) 3.357 .
O(2) H(32) 3.244 .
O(2) H(46) 3.303 .
O(2) H(69) 1.940 2_656
O(2) H(71) 3.320 1_565
O(3) H(32) 2.671 .
O(3) H(45) 3.535 1_545
O(3) H(46) 2.646 1_545
O(3) H(69) 2.952 2_646
O(4) H(15) 3.224 2_747
O(4) H(36) 2.610 2_747
O(4) H(39) 2.687 2_747
O(4) H(49) 2.636 2_757
O(4) H(61) 3.185 1_655
O(4) H(62) 3.046 2_757
O(4) H(63) 2.925 2_757
O(4) H(72) 2.716 2_747
O(4) H(74) 1.866 1_655
O(5) H(15) 2.971 2_747
O(5) H(35) 3.526 1_545
O(5) H(35) 3.570 2_747
O(5) H(36) 3.127 2_747
O(5) H(41) 3.547 .
O(5) H(41) 3.217 2_747
O(5) H(62) 3.575 2_747
O(5) H(64) 2.479 2_747
O(5) H(72) 1.656 2_747
O(5) H(76) 2.452 2_747
O(6) H(6) 2.846 .
O(6) H(25) 3.359 2_656
O(6) H(27) 2.957 .
O(6) H(69) 3.461 2_656
O(6) H(70) 2.111 .
O(7) H(4) 2.462 2_646
O(7) H(8) 2.551 2_646
O(7) H(20) 2.730 2_646
O(7) H(47) 3.545 2_657
O(7) H(66) 3.280 .
O(7) H(67) 2.952 .
O(8) H(10) 2.950 2_647
O(8) H(15) 3.029 2_647
O(8) H(16) 3.344 1_545
O(8) H(40) 3.532 1_545
O(8) H(40) 3.461 2_647
O(8) H(48) 2.670 2_647
O(9) H(10) 3.531 2_647
O(9) H(16) 3.582 1_545
O(9) H(39) 2.982 1_545
O(9) H(40) 3.204 1_545
O(9) H(40) 2.514 2_647
O(10) H(33) 2.907 1_455
O(10) H(38) 3.028 1_455
O(10) H(44) 3.441 1_455
O(10) H(47) 3.365 2_657
O(10) H(48) 3.115 2_657
O(10) H(49) 2.775 2_657
O(10) H(59) 2.778 1_565
O(10) H(62) 2.180 2_657
O(10) H(63) 3.169 2_657
O(10) H(76) 3.319 2_657
O(11) H(33) 3.049 2_747
O(11) H(35) 2.482 2_747
O(11) H(37) 2.870 2_757
O(11) H(41) 3.169 2_747
O(11) H(42) 2.943 2_747
O(11) H(43) 2.972 2_747
O(11) H(44) 3.469 2_747
O(11) H(68) 3.250 2_747
O(11) H(74) 3.180 2_647
N(1) H(45) 3.236 1_545
N(1) H(47) 3.402 2_657
N(2) H(63) 3.555 2_757
N(2) H(64) 3.252 .
C(1) H(14) 3.503 2_646
C(1) H(31) 3.496 2_646
C(1) H(60) 3.597 2_656
C(2) H(14) 3.241 2_646
C(2) H(19) 3.011 2_646
C(2) H(20) 3.268 2_646
C(2) H(31) 3.043 2_646
C(3) H(14) 3.510 2_646
C(3) H(26) 3.514 2_656
C(3) H(71) 3.046 2_656
C(4) H(25) 3.411 2_656
C(4) H(26) 2.885 2_656
C(4) H(69) 3.497 2_656
C(7) H(9) 3.318 2_756
C(7) H(38) 3.446 2_756
C(7) H(50) 3.572 2_756
C(7) H(52) 2.919 2_756
C(7) H(65) 3.489 2_646
C(9) H(55) 3.275 2_756
C(10) H(1) 3.352 1_565
C(10) H(17) 3.576 1_565
C(10) H(55) 3.484 2_756
C(10) H(69) 3.018 2_656
C(11) H(17) 3.349 1_565
C(11) H(66) 3.531 2_656
C(11) H(69) 3.313 2_656
C(12) H(2) 3.574 1_545
C(12) H(22) 3.396 1_545
C(12) H(69) 3.531 2_646
C(13) H(2) 3.351 1_545
C(13) H(46) 3.415 1_545
C(13) H(69) 3.501 2_646
C(15) H(2) 3.228 2_746
C(15) H(5) 3.222 2_746
C(15) H(21) 3.405 2_746
C(15) H(28) 3.317 2_746
C(16) H(32) 3.286 .
C(17) H(50) 3.271 1_565
C(17) H(51) 3.340 1_565
C(17) H(52) 3.327 1_565
C(18) H(42) 3.434 .
C(20) H(56) 3.195 2_746
C(21) H(27) 2.855 1_545
C(21) H(28) 3.372 1_545
C(21) H(46) 3.182 1_545
C(21) H(56) 2.944 2_746
C(21) H(58) 3.562 2_746
C(21) H(68) 3.116 1_545
C(22) H(30) 3.320 .
C(22) H(41) 3.391 .
C(22) H(42) 3.267 .
C(22) H(74) 3.347 1_655
C(23) H(57) 3.344 2_746
C(23) H(61) 3.088 1_655
C(23) H(66) 3.235 1_655
C(23) H(74) 2.905 1_655
C(23) H(76) 2.785 2_747
C(24) H(15) 3.270 2_747
C(24) H(36) 3.213 2_747
C(24) H(39) 3.554 2_747
C(24) H(41) 3.532 .
C(24) H(61) 3.141 1_655
C(24) H(63) 3.545 2_757
C(24) H(64) 3.476 2_747
C(24) H(72) 2.479 2_747
C(24) H(74) 2.680 1_655
C(24) H(76) 2.985 2_747
C(25) H(27) 3.168 .
C(25) H(51) 2.971 1_565
C(25) H(70) 2.916 .
C(25) H(71) 3.345 1_565
C(26) H(27) 3.420 .
C(26) H(30) 3.213 1_565
C(26) H(43) 3.372 .
C(26) H(51) 2.882 1_565
C(28) H(76) 3.509 2_757
C(29) H(64) 3.544 .
C(30) H(49) 3.372 1_565
C(33) H(25) 3.072 2_656
C(33) H(70) 3.133 .
C(34) H(6) 3.215 .
C(34) H(20) 3.491 2_646
C(34) H(25) 2.913 2_656
C(34) H(70) 3.187 .
C(35) H(8) 3.136 2_646
C(35) H(20) 3.345 2_646
C(35) H(67) 3.522 .
C(38) H(34) 3.066 .
C(38) H(64) 3.089 .
C(39) H(33) 3.260 .
C(39) H(34) 3.095 .
C(39) H(43) 3.531 .
C(39) H(63) 3.085 2_757
C(39) H(64) 3.204 .
C(40) H(16) 3.160 1_545
C(40) H(45) 3.139 1_545
C(40) H(47) 2.792 2_657
C(41) H(16) 3.368 1_545
C(41) H(47) 3.165 2_657
C(42) H(16) 3.234 1_545
C(42) H(39) 3.490 1_545
C(42) H(47) 3.535 2_657
C(42) H(62) 3.517 .
C(43) H(16) 2.882 1_545
C(43) H(39) 3.125 1_545
C(43) H(40) 3.490 1_545
C(43) H(40) 3.064 2_647
C(43) H(47) 3.517 2_657
C(44) H(16) 2.699 1_545
C(44) H(40) 3.546 2_647
C(44) H(47) 3.125 2_657
C(45) H(16) 2.842 1_545
C(45) H(45) 3.307 1_545
C(45) H(47) 2.774 2_657
C(46) H(13) 3.193 2_647
C(46) H(39) 3.106 1_545
C(46) H(40) 3.005 2_647
C(46) H(59) 3.462 2_657
C(46) H(62) 3.573 .
C(46) H(67) 3.290 2_647
C(46) H(74) 2.923 2_647
C(47) H(10) 3.498 2_647
C(47) H(15) 3.470 2_647
C(47) H(23) 3.496 2_646
C(47) H(38) 3.406 1_455
C(47) H(48) 2.944 2_647
C(47) H(57) 3.361 2_646
C(47) H(67) 3.496 1_545
C(48) H(10) 3.382 .
C(48) H(29) 2.889 .
C(48) H(33) 3.590 2_747
C(48) H(35) 2.932 2_747
C(48) H(41) 3.135 2_747
C(48) H(42) 3.565 2_747
C(48) H(59) 3.420 2_657
C(48) H(74) 2.935 2_647
C(49) H(21) 3.508 2_646
C(49) H(33) 3.558 1_455
C(49) H(38) 3.065 1_455
C(49) H(44) 3.387 1_455
C(49) H(47) 3.461 2_657
C(49) H(48) 3.558 2_657
C(49) H(49) 3.570 2_657
C(49) H(59) 3.326 1_565
H(1) O(2) 3.486 1_545
H(1) C(10) 3.352 1_545
H(1) H(2) 2.521 1_545
H(1) H(27) 3.331 1_545
H(1) H(46) 3.096 1_545
H(1) H(69) 3.450 2_646
H(1) H(70) 3.463 1_545
H(2) C(12) 3.574 1_565
H(2) C(13) 3.351 1_565
H(2) C(15) 3.228 2_756
H(2) H(1) 2.521 1_565
H(2) H(17) 3.206 1_565
H(2) H(18) 3.517 1_565
H(2) H(50) 3.288 1_565
H(2) H(53) 2.936 2_756
H(2) H(54) 3.161 2_756
H(2) H(55) 3.043 2_756
H(2) H(69) 3.246 2_656
H(3) H(12) 2.805 .
H(3) H(30) 3.081 .
H(3) H(32) 3.405 .
H(3) H(42) 3.171 .
H(3) H(46) 3.371 1_545
H(4) O(7) 2.462 2_656
H(4) H(11) 3.318 2_656
H(4) H(66) 2.851 2_656
H(5) C(15) 3.222 2_756
H(5) H(50) 3.421 2_756
H(5) H(53) 3.442 2_756
H(5) H(54) 3.411 2_756
H(5) H(55) 2.413 2_756
H(6) O(6) 2.846 .
H(6) C(34) 3.215 .
H(6) H(12) 3.428 .
H(6) H(31) 3.581 .
H(6) H(32) 2.296 .
H(7) O(1) 3.537 2_646
H(7) H(31) 3.444 .
H(7) H(32) 3.008 .
H(8) O(7) 2.551 2_656
H(8) C(35) 3.136 2_656
H(8) H(11) 3.043 2_656
H(8) H(14) 2.955 2_646
H(8) H(45) 3.169 2_646
H(8) H(71) 2.977 2_656
H(9) C(7) 3.318 2_746
H(9) H(21) 2.846 2_746
H(9) H(56) 2.538 2_746
H(9) H(57) 3.263 2_746
H(9) H(65) 3.485 1_655
H(9) H(66) 3.065 1_655
H(10) O(8) 2.950 2_657
H(10) O(9) 3.531 2_657
H(10) C(47) 3.498 2_657
H(10) C(48) 3.382 .
H(10) H(39) 3.574 1_545
H(10) H(59) 3.018 2_657
H(10) H(62) 2.642 .
H(10) H(64) 3.342 .
H(11) H(4) 3.318 2_646
H(11) H(8) 3.043 2_646
H(11) H(14) 3.381 1_545
H(11) H(16) 3.288 1_545
H(11) H(23) 3.298 2_646
H(11) H(45) 3.370 1_545
H(11) H(47) 3.119 2_657
H(12) H(3) 2.805 .
H(12) H(6) 3.428 .
H(12) H(43) 3.323 .
H(13) C(46) 3.193 2_657
H(13) H(47) 2.798 2_657
H(13) H(48) 2.859 2_657
H(13) H(60) 3.493 1_565
H(13) H(67) 3.582 .
H(14) C(1) 3.503 2_656
H(14) C(2) 3.241 2_656
H(14) C(3) 3.510 2_656
H(14) H(8) 2.955 2_656
H(14) H(11) 3.381 1_565
H(14) H(23) 2.930 2_656
H(14) H(25) 2.582 2_656
H(14) H(60) 3.246 1_565
H(14) H(70) 3.430 .
H(15) O(4) 3.224 2_757
H(15) O(5) 2.971 2_757
H(15) O(8) 3.029 2_657
H(15) C(24) 3.270 2_757
H(15) C(47) 3.470 2_657
H(15) H(59) 3.249 2_657
H(15) H(61) 3.493 2_657
H(15) H(62) 3.371 .
H(15) H(64) 3.024 .
H(16) O(8) 3.344 1_565
H(16) O(9) 3.582 1_565
H(16) C(40) 3.160 1_565
H(16) C(41) 3.368 1_565
H(16) C(42) 3.234 1_565
H(16) C(43) 2.882 1_565
H(16) C(44) 2.699 1_565
H(16) C(45) 2.842 1_565
H(16) H(11) 3.288 1_565
H(17) O(1) 2.683 2_646
H(17) C(10) 3.576 1_545
H(17) C(11) 3.349 1_545
H(17) H(2) 3.206 1_545
H(17) H(21) 3.583 1_545
H(17) H(22) 2.555 1_545
H(17) H(69) 2.761 2_646
H(18) H(2) 3.517 1_545
H(18) H(22) 3.435 1_545
H(18) H(28) 3.270 2_746
H(18) H(53) 3.370 2_746
H(19) O(1) 3.587 2_656
H(19) C(2) 3.011 2_656
H(19) H(25) 2.619 2_656
H(19) H(26) 2.526 2_656
H(19) H(31) 3.261 .
H(19) H(69) 3.010 2_656
H(20) O(1) 3.446 2_656
H(20) O(7) 2.730 2_656
H(20) C(2) 3.268 2_656
H(20) C(34) 3.491 2_656
H(20) C(35) 3.345 2_656
H(20) H(25) 3.352 2_656
H(20) H(26) 2.451 2_656
H(20) H(31) 2.957 2_656
H(20) H(69) 3.164 2_656
H(21) C(15) 3.405 2_756
H(21) C(49) 3.508 2_656
H(21) H(9) 2.846 2_756
H(21) H(17) 3.583 1_565
H(21) H(53) 2.873 2_756
H(21) H(55) 3.042 2_756
H(21) H(65) 3.216 2_656
H(21) H(66) 2.933 2_656
H(22) O(1) 3.189 2_656
H(22) C(12) 3.396 1_565
H(22) H(17) 2.555 1_565
H(22) H(18) 3.435 1_565
H(22) H(24) 2.953 1_565
H(22) H(65) 3.498 2_656
H(22) H(66) 3.532 2_656
H(22) H(69) 2.768 2_656
H(23) C(47) 3.496 2_656
H(23) H(11) 3.298 2_656
H(23) H(14) 2.930 2_646
H(23) H(31) 3.453 2_646
H(23) H(60) 2.622 2_656
H(23) H(65) 3.389 2_646
H(23) H(67) 3.307 2_646
H(24) H(22) 2.953 1_545
H(24) H(31) 3.292 2_646
H(24) H(65) 3.023 2_646
H(24) H(67) 3.332 2_646
H(25) O(2) 2.883 2_646
H(25) O(6) 3.359 2_646
H(25) C(4) 3.411 2_646
H(25) C(33) 3.072 2_646
H(25) C(34) 2.913 2_646
H(25) H(14) 2.582 2_646
H(25) H(19) 2.619 2_646
H(25) H(20) 3.352 2_646
H(25) H(31) 2.114 2_646
H(25) H(32) 3.361 2_646
H(25) H(70) 3.039 2_646
H(26) O(1) 2.911 2_646
H(26) O(2) 3.578 2_646
H(26) C(3) 3.514 2_646
H(26) C(4) 2.885 2_646
H(26) H(19) 2.526 2_646
H(26) H(20) 2.451 2_646
H(26) H(31) 3.507 2_646
H(27) O(6) 2.957 .
H(27) C(21) 2.855 1_565
H(27) C(25) 3.168 .
H(27) C(26) 3.420 .
H(27) H(1) 3.331 1_565
H(27) H(46) 2.797 .
H(27) H(50) 2.687 1_565
H(27) H(51) 2.511 1_565
H(27) H(52) 2.891 1_565
H(27) H(68) 3.193 .
H(28) C(15) 3.317 2_756
H(28) C(21) 3.372 1_565
H(28) H(18) 3.270 2_756
H(28) H(50) 2.969 1_565
H(28) H(51) 3.483 1_565
H(28) H(52) 3.128 1_565
H(28) H(54) 2.714 2_756
H(28) H(55) 3.074 2_756
H(28) H(58) 3.454 2_756
H(29) C(48) 2.889 .
H(29) H(34) 3.410 .
H(29) H(36) 3.298 1_545
H(29) H(62) 2.997 .
H(29) H(63) 2.904 .
H(29) H(64) 2.317 .
H(30) C(22) 3.320 .
H(30) C(26) 3.213 1_545
H(30) H(3) 3.081 .
H(30) H(33) 3.484 .
H(30) H(34) 2.406 .
H(30) H(45) 3.460 1_545
H(30) H(68) 3.097 1_545
H(31) O(2) 3.357 .
H(31) C(1) 3.496 2_656
H(31) C(2) 3.043 2_656
H(31) H(6) 3.581 .
H(31) H(7) 3.444 .
H(31) H(19) 3.261 .
H(31) H(20) 2.957 2_646
H(31) H(23) 3.453 2_656
H(31) H(24) 3.292 2_656
H(31) H(25) 2.114 2_656
H(31) H(26) 3.507 2_656
H(31) H(70) 3.145 .
H(32) O(2) 3.244 .
H(32) O(3) 2.671 .
H(32) C(16) 3.286 .
H(32) H(3) 3.405 .
H(32) H(6) 2.296 .
H(32) H(7) 3.008 .
H(32) H(25) 3.361 2_656
H(32) H(70) 2.775 .
H(32) H(71) 2.924 .
H(33) O(10) 2.907 1_655
H(33) O(11) 3.049 2_757
H(33) C(39) 3.260 .
H(33) C(48) 3.590 2_757
H(33) C(49) 3.558 1_655
H(33) H(30) 3.484 .
H(33) H(41) 2.974 .
H(33) H(42) 2.751 .
H(33) H(63) 3.333 2_757
H(33) H(66) 3.387 1_655
H(33) H(74) 2.808 1_655
H(34) C(38) 3.066 .
H(34) C(39) 3.095 .
H(34) H(29) 3.410 .
H(34) H(30) 2.406 .
H(34) H(41) 2.926 .
H(34) H(42) 2.870 .
H(34) H(68) 2.896 1_545
H(34) H(76) 3.402 2_747
H(35) O(5) 3.526 1_565
H(35) O(5) 3.570 2_757
H(35) O(11) 2.482 2_757
H(35) C(48) 2.932 2_757
H(35) H(63) 2.946 2_757
H(35) H(64) 2.820 2_757
H(35) H(76) 2.535 2_757
H(36) O(4) 2.610 2_757
H(36) O(5) 3.127 2_757
H(36) C(24) 3.213 2_757
H(36) H(29) 3.298 1_565
H(36) H(62) 3.578 1_565
H(36) H(63) 2.884 1_565
H(37) O(11) 2.870 2_747
H(37) H(57) 3.080 2_746
H(37) H(59) 3.283 1_655
H(37) H(61) 3.136 1_655
H(37) H(64) 3.577 2_747
H(37) H(68) 3.468 1_545
H(37) H(76) 1.980 2_747
H(38) O(10) 3.028 1_655
H(38) C(7) 3.446 2_746
H(38) C(47) 3.406 1_655
H(38) C(49) 3.065 1_655
H(38) H(56) 3.334 2_746
H(38) H(57) 2.710 2_746
H(38) H(59) 3.479 1_655
H(38) H(61) 2.565 1_655
H(38) H(66) 2.343 1_655
H(38) H(74) 2.503 1_655
H(38) H(76) 3.496 2_747
H(39) O(4) 2.687 2_757
H(39) O(9) 2.982 1_565
H(39) C(24) 3.554 2_757
H(39) C(42) 3.490 1_565
H(39) C(43) 3.125 1_565
H(39) C(46) 3.106 1_565
H(39) H(10) 3.574 1_565
H(39) H(47) 3.527 1_565
H(39) H(49) 2.460 1_565
H(40) O(8) 3.532 1_565
H(40) O(8) 3.461 2_657
H(40) O(9) 3.204 1_565
H(40) O(9) 2.514 2_657
H(40) C(43) 3.490 1_565
H(40) C(43) 3.064 2_657
H(40) C(44) 3.546 2_657
H(40) C(46) 3.005 2_657
H(40) H(47) 3.150 2_657
H(40) H(48) 2.790 2_657
H(40) H(49) 3.505 1_565
H(41) O(5) 3.547 .
H(41) O(5) 3.217 2_757
H(41) O(11) 3.169 2_757
H(41) C(22) 3.391 .
H(41) C(24) 3.532 .
H(41) C(48) 3.135 2_757
H(41) H(33) 2.974 .
H(41) H(34) 2.926 .
H(41) H(63) 2.357 2_757
H(41) H(64) 2.851 .
H(42) O(11) 2.943 2_757
H(42) C(18) 3.434 .
H(42) C(22) 3.267 .
H(42) C(48) 3.565 2_757
H(42) H(3) 3.171 .
H(42) H(33) 2.751 .
H(42) H(34) 2.870 .
H(42) H(43) 2.560 .
H(42) H(63) 3.163 2_757
H(42) H(76) 3.583 2_757
H(43) O(11) 2.972 2_757
H(43) C(26) 3.372 .
H(43) C(39) 3.531 .
H(43) H(12) 3.323 .
H(43) H(42) 2.560 .
H(43) H(51) 3.594 1_565
H(43) H(52) 3.535 1_565
H(43) H(68) 3.064 .
H(43) H(76) 3.344 2_757
H(44) O(10) 3.441 1_655
H(44) O(11) 3.469 2_757
H(44) C(49) 3.387 1_655
H(44) H(52) 3.476 1_565
H(44) H(58) 3.523 2_756
H(44) H(65) 2.811 1_655
H(44) H(66) 3.488 1_655
H(45) O(3) 3.535 1_565
H(45) N(1) 3.236 1_565
H(45) C(40) 3.139 1_565
H(45) C(45) 3.307 1_565
H(45) H(8) 3.169 2_656
H(45) H(11) 3.370 1_565
H(45) H(30) 3.460 1_565
H(45) H(70) 3.496 .
H(45) H(71) 3.325 1_565
H(46) O(2) 3.303 .
H(46) O(3) 2.646 1_565
H(46) C(13) 3.415 1_565
H(46) C(21) 3.182 1_565
H(46) H(1) 3.096 1_565
H(46) H(3) 3.371 1_565
H(46) H(27) 2.797 .
H(46) H(50) 3.344 1_565
H(46) H(51) 2.282 1_565
H(46) H(69) 3.318 2_656
H(46) H(70) 2.683 .
H(46) H(71) 2.582 1_565
H(47) O(7) 3.545 2_647
H(47) O(10) 3.365 2_647
H(47) N(1) 3.402 2_647
H(47) C(40) 2.792 2_647
H(47) C(41) 3.165 2_647
H(47) C(42) 3.535 2_647
H(47) C(43) 3.517 2_647
H(47) C(44) 3.125 2_647
H(47) C(45) 2.774 2_647
H(47) C(49) 3.461 2_647
H(47) H(11) 3.119 2_647
H(47) H(13) 2.798 2_647
H(47) H(39) 3.527 1_545
H(47) H(40) 3.150 2_647
H(47) H(61) 3.577 2_647
H(47) H(67) 2.932 2_647
H(47) H(74) 3.010 2_647
H(48) O(8) 2.670 2_657
H(48) O(10) 3.115 2_647
H(48) C(47) 2.944 2_657
H(48) C(49) 3.558 2_647
H(48) H(13) 2.859 2_647
H(48) H(40) 2.790 2_647
H(48) H(59) 2.617 2_657
H(48) H(60) 3.055 2_657
H(48) H(62) 3.349 .
H(48) H(67) 3.018 2_647
H(48) H(74) 3.072 2_647
H(49) O(4) 2.636 2_747
H(49) O(10) 2.775 2_647
H(49) C(30) 3.372 1_545
H(49) C(49) 3.570 2_647
H(49) H(39) 2.460 1_545
H(49) H(40) 3.505 1_545
H(49) H(59) 3.513 2_657
H(49) H(62) 2.897 .
H(49) H(67) 3.386 2_647
H(49) H(74) 2.260 2_647
H(50) C(7) 3.572 2_746
H(50) C(17) 3.271 1_545
H(50) H(2) 3.288 1_545
H(50) H(5) 3.421 2_746
H(50) H(27) 2.687 1_545
H(50) H(28) 2.969 1_545
H(50) H(46) 3.344 1_545
H(50) H(54) 3.217 2_746
H(50) H(56) 2.825 2_746
H(50) H(58) 3.519 2_746
H(51) C(17) 3.340 1_545
H(51) C(25) 2.971 1_545
H(51) C(26) 2.882 1_545
H(51) H(27) 2.511 1_545
H(51) H(28) 3.483 1_545
H(51) H(43) 3.594 1_545
H(51) H(46) 2.282 1_545
H(51) H(68) 2.256 1_545
H(52) C(7) 2.919 2_746
H(52) C(17) 3.327 1_545
H(52) H(27) 2.891 1_545
H(52) H(28) 3.128 1_545
H(52) H(43) 3.535 1_545
H(52) H(44) 3.476 1_545
H(52) H(56) 2.509 2_746
H(52) H(57) 2.969 2_746
H(52) H(58) 2.799 2_746
H(52) H(68) 3.228 1_545
H(52) H(76) 3.204 2_747
H(53) H(2) 2.936 2_746
H(53) H(5) 3.442 2_746
H(53) H(18) 3.370 2_756
H(53) H(21) 2.873 2_746
H(53) H(55) 3.473 2_756
H(54) H(2) 3.161 2_746
H(54) H(5) 3.411 2_746
H(54) H(28) 2.714 2_746
H(54) H(50) 3.217 2_756
H(54) H(55) 3.233 2_756
H(55) C(9) 3.275 2_746
H(55) C(10) 3.484 2_746
H(55) H(2) 3.043 2_746
H(55) H(5) 2.413 2_746
H(55) H(21) 3.042 2_746
H(55) H(28) 3.074 2_746
H(55) H(53) 3.473 2_746
H(55) H(54) 3.233 2_746
H(55) H(56) 2.897 2_746
H(56) C(20) 3.195 2_756
H(56) C(21) 2.944 2_756
H(56) H(9) 2.538 2_756
H(56) H(38) 3.334 2_756
H(56) H(50) 2.825 2_756
H(56) H(52) 2.509 2_756
H(56) H(55) 2.897 2_756
H(57) C(23) 3.344 2_756
H(57) C(47) 3.361 2_656
H(57) H(9) 3.263 2_756
H(57) H(37) 3.080 2_756
H(57) H(38) 2.710 2_756
H(57) H(52) 2.969 2_756
H(57) H(59) 3.479 2_656
H(57) H(60) 3.042 2_656
H(57) H(61) 3.026 2_656
H(57) H(65) 3.422 2_646
H(57) H(66) 3.375 2_656
H(58) C(21) 3.562 2_756
H(58) H(28) 3.454 2_746
H(58) H(44) 3.523 2_746
H(58) H(50) 3.519 2_756
H(58) H(52) 2.799 2_756
H(58) H(65) 2.746 2_646
H(59) O(10) 2.778 1_545
H(59) C(46) 3.462 2_647
H(59) C(48) 3.420 2_647
H(59) C(49) 3.326 1_545
H(59) H(10) 3.018 2_647
H(59) H(15) 3.249 2_647
H(59) H(37) 3.283 1_455
H(59) H(38) 3.479 1_455
H(59) H(48) 2.617 2_647
H(59) H(49) 3.513 2_647
H(59) H(57) 3.479 2_646
H(59) H(62) 2.697 2_647
H(59) H(64) 3.594 2_647
H(59) H(65) 3.490 1_545
H(59) H(67) 3.073 1_545
H(59) H(74) 3.425 1_545
H(59) H(76) 3.421 2_647
H(60) C(1) 3.597 2_646
H(60) H(13) 3.493 1_545
H(60) H(14) 3.246 1_545
H(60) H(23) 2.622 2_646
H(60) H(48) 3.055 2_647
H(60) H(57) 3.042 2_646
H(60) H(67) 3.017 1_545
H(61) O(4) 3.185 1_455
H(61) C(23) 3.088 1_455
H(61) C(24) 3.141 1_455
H(61) H(15) 3.493 2_647
H(61) H(37) 3.136 1_455
H(61) H(38) 2.565 1_455
H(61) H(47) 3.577 2_657
H(61) H(57) 3.026 2_646
H(61) H(66) 3.485 .
H(61) H(74) 3.590 .
H(62) O(4) 3.046 2_747
H(62) O(5) 3.575 2_757
H(62) O(10) 2.180 2_647
H(62) C(42) 3.517 .
H(62) C(46) 3.573 .
H(62) H(10) 2.642 .
H(62) H(15) 3.371 .
H(62) H(29) 2.997 .
H(62) H(36) 3.578 1_545
H(62) H(48) 3.349 .
H(62) H(49) 2.897 .
H(62) H(59) 2.697 2_657
H(62) H(74) 2.295 2_647
H(63) O(4) 2.925 2_747
H(63) O(10) 3.169 2_647
H(63) N(2) 3.555 2_747
H(63) C(24) 3.545 2_747
H(63) C(39) 3.085 2_747
H(63) H(29) 2.904 .
H(63) H(33) 3.333 2_747
H(63) H(35) 2.946 2_747
H(63) H(36) 2.884 1_545
H(63) H(41) 2.357 2_747
H(63) H(42) 3.163 2_747
H(63) H(72) 3.350 2_747
H(63) H(74) 3.017 2_647
H(64) O(5) 2.479 2_757
H(64) N(2) 3.252 .
H(64) C(24) 3.476 2_757
H(64) C(29) 3.544 .
H(64) C(38) 3.089 .
H(64) C(39) 3.204 .
H(64) H(10) 3.342 .
H(64) H(15) 3.024 .
H(64) H(29) 2.317 .
H(64) H(35) 2.820 2_747
H(64) H(37) 3.577 2_757
H(64) H(41) 2.851 .
H(64) H(59) 3.594 2_657
H(64) H(72) 2.694 .
H(65) C(7) 3.489 2_656
H(65) H(9) 3.485 1_455
H(65) H(21) 3.216 2_646
H(65) H(22) 3.498 2_646
H(65) H(23) 3.389 2_656
H(65) H(24) 3.023 2_656
H(65) H(44) 2.811 1_455
H(65) H(57) 3.422 2_656
H(65) H(58) 2.746 2_656
H(65) H(59) 3.490 1_565
H(66) O(7) 3.280 .
H(66) C(11) 3.531 2_646
H(66) C(23) 3.235 1_455
H(66) H(4) 2.851 2_646
H(66) H(9) 3.065 1_455
H(66) H(21) 2.933 2_646
H(66) H(22) 3.532 2_646
H(66) H(33) 3.387 1_455
H(66) H(38) 2.343 1_455
H(66) H(44) 3.488 1_455
H(66) H(57) 3.375 2_646
H(66) H(61) 3.485 .
H(67) O(7) 2.952 .
H(67) C(35) 3.522 .
H(67) C(46) 3.290 2_657
H(67) C(47) 3.496 1_565
H(67) H(13) 3.582 .
H(67) H(23) 3.307 2_656
H(67) H(24) 3.332 2_656
H(67) H(47) 2.932 2_657
H(67) H(48) 3.018 2_657
H(67) H(49) 3.386 2_657
H(67) H(59) 3.073 1_565
H(67) H(60) 3.017 1_565
H(68) O(11) 3.250 2_757
H(68) C(21) 3.116 1_565
H(68) H(27) 3.193 .
H(68) H(30) 3.097 1_565
H(68) H(34) 2.896 1_565
H(68) H(37) 3.468 1_565
H(68) H(43) 3.064 .
H(68) H(51) 2.256 1_565
H(68) H(52) 3.228 1_565
H(68) H(76) 2.887 2_757
H(69) O(2) 1.940 2_646
H(69) O(3) 2.952 2_656
H(69) O(6) 3.461 2_646
H(69) C(4) 3.497 2_646
H(69) C(10) 3.018 2_646
H(69) C(11) 3.313 2_646
H(69) C(12) 3.531 2_656
H(69) C(13) 3.501 2_656
H(69) H(1) 3.450 2_656
H(69) H(2) 3.246 2_646
H(69) H(17) 2.761 2_656
H(69) H(19) 3.010 2_646
H(69) H(20) 3.164 2_646
H(69) H(22) 2.768 2_646
H(69) H(46) 3.318 2_646
H(69) H(70) 2.314 2_646
H(69) H(71) 2.136 2_656
H(70) O(1) 3.128 2_656
H(70) O(6) 2.111 .
H(70) C(25) 2.916 .
H(70) C(33) 3.133 .
H(70) C(34) 3.187 .
H(70) H(1) 3.463 1_565
H(70) H(14) 3.430 .
H(70) H(25) 3.039 2_656
H(70) H(31) 3.145 .
H(70) H(32) 2.775 .
H(70) H(45) 3.496 .
H(70) H(46) 2.683 .
H(70) H(69) 2.314 2_656
H(70) H(71) 3.326 1_565
H(71) O(1) 2.012 2_646
H(71) O(2) 3.320 1_545
H(71) C(3) 3.046 2_646
H(71) C(25) 3.345 1_545
H(71) H(8) 2.977 2_646
H(71) H(32) 2.924 .
H(71) H(45) 3.325 1_545
H(71) H(46) 2.582 1_545
H(71) H(69) 2.136 2_646
H(71) H(70) 3.326 1_545
H(72) O(4) 2.716 2_757
H(72) O(5) 1.656 2_757
H(72) C(24) 2.479 2_757
H(72) H(63) 3.350 2_757
H(72) H(64) 2.694 .
H(74) O(4) 1.866 1_455
H(74) O(11) 3.180 2_657
H(74) C(22) 3.347 1_455
H(74) C(23) 2.905 1_455
H(74) C(24) 2.680 1_455
H(74) C(46) 2.923 2_657
H(74) C(48) 2.935 2_657
H(74) H(33) 2.808 1_455
H(74) H(38) 2.503 1_455
H(74) H(47) 3.010 2_657
H(74) H(48) 3.072 2_657
H(74) H(49) 2.260 2_657
H(74) H(59) 3.425 1_565
H(74) H(61) 3.590 .
H(74) H(62) 2.295 2_657
H(74) H(63) 3.017 2_657
H(76) O(5) 2.452 2_757
H(76) O(10) 3.319 2_647
H(76) C(23) 2.785 2_757
H(76) C(24) 2.985 2_757
H(76) C(28) 3.509 2_747
H(76) H(34) 3.402 2_757
H(76) H(35) 2.535 2_747
H(76) H(37) 1.980 2_757
H(76) H(38) 3.496 2_757
H(76) H(42) 3.583 2_747
H(76) H(43) 3.344 2_747
H(76) H(52) 3.204 2_757
H(76) H(59) 3.421 2_657
H(76) H(68) 2.887 2_747

loop_
_geom_torsion_atom_site_label_1
_geom_torsion_atom_site_label_2
_geom_torsion_atom_site_label_3
_geom_torsion_atom_site_label_4
_geom_torsion
C(25) O(6) C(33) C(32) -64.1(4)
C(25) O(6) C(33) C(34) 176.3(2)
C(33) O(6) C(25) C(26) 89.9(3)
C(47) O(8) C(44) C(43) 172.7(3)
C(47) O(8) C(44) C(45) -7.9(5)
C(46) O(9) C(43) C(42) -3.7(6)
C(46) O(9) C(43) C(44) 177.4(3)
C(35) N(1) C(36) C(32) 38.5(4)
C(35) N(1) C(36) C(37) 162.3(3)
C(36) N(1) C(35) O(7) -158.6(3)
C(36) N(1) C(35) C(34) 22.8(4)
C(35) N(1) C(40) C(41) -153.4(3)
C(35) N(1) C(40) C(45) 24.4(6)
C(40) N(1) C(35) O(7) -16.6(6)
C(40) N(1) C(35) C(34) 164.8(3)
C(36) N(1) C(40) C(41) -8.6(4)
C(36) N(1) C(40) C(45) 169.3(4)
C(40) N(1) C(36) C(32) -108.8(3)
C(40) N(1) C(36) C(37) 15.0(4)
C(28) N(2) C(29) C(30) -12.2(4)
C(28) N(2) C(29) C(37) 114.7(3)
C(29) N(2) C(28) C(27) -43.5(4)
C(28) N(2) C(39) C(38) -140.8(3)
C(39) N(2) C(28) C(27) 78.9(3)
C(29) N(2) C(39) C(38) -15.2(3)
C(39) N(2) C(29) C(30) -137.5(3)
C(39) N(2) C(29) C(37) -10.7(3)
C(2) C(1) C(6) C(5) -53.4(4)
C(2) C(1) C(6) C(7) -170.5(3)
C(2) C(1) C(6) C(8) 68.0(4)
C(6) C(1) C(2) C(3) 59.9(4)
C(1) C(2) C(3) O(1) -179.4(2)
C(1) C(2) C(3) C(4) -60.2(3)
O(1) C(3) C(4) C(5) 180.0(2)
C(2) C(3) C(4) C(5) 58.0(4)
C(3) C(4) C(5) C(6) -53.6(4)
C(3) C(4) C(5) C(11) 179.9(3)
C(4) C(5) C(6) C(1) 49.3(3)
C(4) C(5) C(6) C(7) 164.3(2)
C(4) C(5) C(6) C(8) -73.7(3)
C(4) C(5) C(11) C(10) 75.7(4)
C(6) C(5) C(11) C(10) -51.1(4)
C(11) C(5) C(6) C(1) 175.5(2)
C(11) C(5) C(6) C(7) -69.5(3)
C(11) C(5) C(6) C(8) 52.5(4)
C(1) C(6) C(8) C(9) -177.1(3)
C(1) C(6) C(8) C(12) 56.0(4)
C(5) C(6) C(8) C(9) -56.0(4)
C(5) C(6) C(8) C(12) 177.2(3)
C(7) C(6) C(8) C(9) 64.6(4)
C(7) C(6) C(8) C(12) -62.2(4)
C(6) C(8) C(9) C(10) 56.4(4)
C(6) C(8) C(9) C(16) -177.2(3)
C(6) C(8) C(12) C(13) 176.9(3)
C(9) C(8) C(12) C(13) 49.6(4)
C(12) C(8) C(9) C(10) -175.7(2)
C(12) C(8) C(9) C(16) -49.2(4)
C(8) C(9) C(10) O(2) 69.5(3)
C(8) C(9) C(10) C(11) -51.5(4)
C(8) C(9) C(16) C(14) 58.0(4)
C(8) C(9) C(16) C(17) -179.0(3)
C(10) C(9) C(16) C(14) -176.0(3)
C(10) C(9) C(16) C(17) -53.0(4)
C(16) C(9) C(10) O(2) -55.6(3)
C(16) C(9) C(10) C(11) -176.6(3)
O(2) C(10) C(11) C(5) -73.2(4)
C(9) C(10) C(11) C(5) 49.9(4)
C(8) C(12) C(13) O(3) 65.9(4)
C(8) C(12) C(13) C(14) -54.6(4)
O(3) C(13) C(14) C(15) 172.8(3)
O(3) C(13) C(14) C(16) -65.5(3)
O(3) C(13) C(14) C(19) 46.0(4)
C(12) C(13) C(14) C(15) -64.5(4)
C(12) C(13) C(14) C(16) 57.2(3)
C(12) C(13) C(14) C(19) 168.7(3)
C(13) C(14) C(16) C(9) -61.3(3)
C(13) C(14) C(16) C(17) 168.1(2)
C(13) C(14) C(19) C(18) -153.4(3)
C(13) C(14) C(19) C(20) 81.6(4)
C(15) C(14) C(16) C(9) 59.4(4)
C(15) C(14) C(16) C(17) -71.2(3)
C(15) C(14) C(19) C(18) 79.7(3)
C(15) C(14) C(19) C(20) -45.4(4)
C(16) C(14) C(19) C(18) -38.3(3)
C(16) C(14) C(19) C(20) -163.4(3)
C(19) C(14) C(16) C(9) 176.1(3)
C(19) C(14) C(16) C(17) 45.5(3)
C(9) C(16) C(17) C(18) -162.3(3)
C(14) C(16) C(17) C(18) -34.5(3)
C(16) C(17) C(18) C(19) 9.9(4)
C(17) C(18) C(19) C(14) 18.1(3)
C(17) C(18) C(19) C(20) 146.8(3)
C(14) C(19) C(20) C(21) -53.0(4)
C(14) C(19) C(20) C(22) -176.4(3)
C(18) C(19) C(20) C(21) -173.6(3)
C(18) C(19) C(20) C(22) 63.0(4)
C(19) C(20) C(22) C(23) -170.2(3)
C(21) C(20) C(22) C(23) 64.3(4)
C(20) C(22) C(23) C(24) 177.4(3)
C(22) C(23) C(24) O(4) -91.2(5)
C(22) C(23) C(24) O(5) 88.1(5)
O(6) C(25) C(26) C(27) -68.7(5)
C(25) C(26) C(27) C(28) 177.7(4)
C(25) C(26) C(27) C(31) -2.1(6)
C(26) C(27) C(28) N(2) -129.5(4)
C(26) C(27) C(31) C(30) -179.4(4)
C(26) C(27) C(31) C(32) 61.2(5)
C(28) C(27) C(31) C(30) 0.8(5)
C(28) C(27) C(31) C(32) -118.5(3)
C(31) C(27) C(28) N(2) 50.2(4)
N(2) C(29) C(30) C(31) 63.5(3)
N(2) C(29) C(37) C(36) -88.0(3)
N(2) C(29) C(37) C(38) 31.1(3)
N(2) C(29) C(37) C(41) 153.1(3)
C(30) C(29) C(37) C(36) 35.1(4)
C(30) C(29) C(37) C(38) 154.2(3)
C(30) C(29) C(37) C(41) -83.8(4)
C(37) C(29) C(30) C(31) -57.0(4)
C(29) C(30) C(31) C(27) -56.9(4)
C(29) C(30) C(31) C(32) 67.2(3)
C(27) C(31) C(32) C(33) -67.5(4)
C(27) C(31) C(32) C(36) 61.1(4)
C(30) C(31) C(32) C(33) 171.5(3)
C(30) C(31) C(32) C(36) -60.0(4)
C(31) C(32) C(33) O(6) 52.4(4)
C(31) C(32) C(33) C(34) 169.6(3)
C(31) C(32) C(36) N(1) 156.0(3)
C(31) C(32) C(36) C(37) 39.9(4)
C(33) C(32) C(36) N(1) -70.7(3)
C(33) C(32) C(36) C(37) 173.2(3)
C(36) C(32) C(33) O(6) -78.5(4)
C(36) C(32) C(33) C(34) 38.7(4)
O(6) C(33) C(34) C(35) 145.2(3)
C(32) C(33) C(34) C(35) 21.6(4)
C(33) C(34) C(35) O(7) 125.2(4)
C(33) C(34) C(35) N(1) -56.2(4)
N(1) C(36) C(37) C(29) -141.9(3)
N(1) C(36) C(37) C(38) 105.2(3)
N(1) C(36) C(37) C(41) -15.3(3)
C(32) C(36) C(37) C(29) -25.6(4)
C(32) C(36) C(37) C(38) -138.5(3)
C(32) C(36) C(37) C(41) 101.0(3)
C(29) C(37) C(38) C(39) -41.0(3)
C(29) C(37) C(41) C(40) 135.8(3)
C(29) C(37) C(41) C(42) -47.6(5)
C(36) C(37) C(38) C(39) 79.9(3)
C(36) C(37) C(41) C(40) 11.0(4)
C(36) C(37) C(41) C(42) -172.4(4)
C(38) C(37) C(41) C(40) -108.7(3)
C(38) C(37) C(41) C(42) 67.9(5)
C(41) C(37) C(38) C(39) -165.6(3)
C(37) C(38) C(39) N(2) 35.4(3)
N(1) C(40) C(41) C(37) -2.0(4)
N(1) C(40) C(41) C(42) -179.0(3)
N(1) C(40) C(45) C(44) -178.3(3)
C(41) C(40) C(45) C(44) -0.6(6)
C(45) C(40) C(41) C(37) 179.9(2)
C(45) C(40) C(41) C(42) 3.0(6)
C(37) C(41) C(42) C(43) -178.5(4)
C(40) C(41) C(42) C(43) -2.1(6)
C(41) C(42) C(43) O(9) -179.8(3)
C(41) C(42) C(43) C(44) -1.0(6)
O(9) C(43) C(44) O(8) 1.7(5)
O(9) C(43) C(44) C(45) -177.7(3)
C(42) C(43) C(44) O(8) -177.3(3)
C(42) C(43) C(44) C(45) 3.3(6)
O(8) C(44) C(45) C(40) 178.2(3)
C(43) C(44) C(45) C(40) -2.5(6)
